data_2105694
loop_
_publ_author_name
'Clegg, William'
'Tooke, Duncan M.'

_publ_section_title
;
 Alkali metal complexes of 6-methyl-2-pyridone: simple formulae, but not
 so simple structures
;
_journal_issue 6
_journal_name_full 'Acta Crystallographica Section B'
_journal_page_first 603
_journal_page_last 612
_journal_paper_doi 10.1107/S2052519213025980
_journal_volume 69
_journal_year 2013
_chemical_formula_moiety 'Cs +,C6 H6 N O -,C H4 O'
_chemical_formula_sum 'C7 H10 Cs N O2'
_chemical_formula_weight 273.07
_chemical_name_systematic
;
 ?
;
_space_group_crystal_system monoclinic
_space_group_IT_number 14
_space_group_name_Hall '-P 2ybc'
_space_group_name_H-M_alt 'P 1 21/c 1'
_symmetry_space_group_name_Hall '-P 2ybc'
_symmetry_space_group_name_H-M 'P 1 21/c 1'
_atom_sites_solution_hydrogens mixed
_atom_sites_solution_primary direct
_atom_sites_solution_secondary difmap
_audit_creation_method SHELXL-2013
_cell_angle_alpha 90
_cell_angle_beta 92.363(3)
_cell_angle_gamma 90
_cell_formula_units_Z 4
_cell_length_a 10.764(2)
_cell_length_b 12.106(2)
_cell_length_c 7.1736(13)
_cell_measurement_reflns_used 1848
_cell_measurement_temperature 150(2)
_cell_measurement_theta_max 28.23
_cell_measurement_theta_min 2.53
_cell_volume 934.0(3)
_computing_cell_refinement 'Bruker APEX2'
_computing_data_collection 'Bruker SMART'
_computing_data_reduction 'Bruker APEX2'
_computing_molecular_graphics 'Bruker SHELXTL'
_computing_publication_material 'Bruker SHELXTL and local programs'
_computing_structure_refinement SHELXL-2013
_computing_structure_solution 'Bruker SHELXTL'
_diffrn_ambient_temperature 150(2)
_diffrn_measured_fraction_theta_full 0.986
_diffrn_measured_fraction_theta_max 0.960
_diffrn_measurement_device_type 'Bruker SMART 1K CCD diffractometer'
_diffrn_measurement_method 'thin-slice \w scans'
_diffrn_radiation_type MoK\a
_diffrn_radiation_wavelength 0.71073
_diffrn_reflns_av_R_equivalents 0.0446
_diffrn_reflns_limit_h_max 13
_diffrn_reflns_limit_h_min -14
_diffrn_reflns_limit_k_max 15
_diffrn_reflns_limit_k_min -15
_diffrn_reflns_limit_l_max 9
_diffrn_reflns_limit_l_min -7
_diffrn_reflns_number 4570
_diffrn_reflns_theta_full 25.242
_diffrn_reflns_theta_max 28.305
_diffrn_reflns_theta_min 1.894
_exptl_absorpt_coefficient_mu 3.919
_exptl_absorpt_correction_T_max 0.563
_exptl_absorpt_correction_T_min 0.458
_exptl_absorpt_correction_type multi-scan
_exptl_absorpt_process_details SADABS
_exptl_crystal_colour colourless
_exptl_crystal_density_diffrn 1.942
_exptl_crystal_density_method 'not measured'
_exptl_crystal_description plate
_exptl_crystal_F_000 520
_exptl_crystal_size_max 0.300
_exptl_crystal_size_mid 0.300
_exptl_crystal_size_min 0.050
_refine_diff_density_max 1.293
_refine_diff_density_min -1.241
_refine_ls_extinction_coef 0.0056(7)
_refine_ls_extinction_expression Fc^*^=kFc[1+0.001xFc^2^\l^3^/sin(2\q)]^-1/4^
_refine_ls_extinction_method SHELXL
_refine_ls_goodness_of_fit_ref 1.023
_refine_ls_hydrogen_treatment mixed
_refine_ls_matrix_type full
_refine_ls_number_parameters 107
_refine_ls_number_reflns 2234
_refine_ls_number_restraints 1
_refine_ls_restrained_S_all 1.022
_refine_ls_R_factor_all 0.0635
_refine_ls_R_factor_gt 0.0395
_refine_ls_shift/su_max 0.001
_refine_ls_shift/su_mean 0.000
_refine_ls_structure_factor_coef Fsqd
_refine_ls_weighting_details
;
 w=1/[\s^2^(Fo^2^)+(0.0436P)^2^]
 where P=(Fo^2^+2Fc^2^)/3
;
_refine_ls_weighting_scheme calc
_refine_ls_wR_factor_gt 0.0868
_refine_ls_wR_factor_ref 0.0971
_reflns_number_gt 1654
_reflns_number_total 2234
_reflns_threshold_expression 'I > 2\s(I)'
_cod_data_source_file ps5030.cif
_cod_data_source_block dmt49_5
_cod_database_code 2105694
_shelx_space_group_comment
;
The symmetry employed for this shelxl refinement is uniquely defined
by the following loop, which should always be used as a source of
symmetry information in preference to the above space-group names.
They are only intended as comments.
;
_shelx_estimated_absorpt_t_min 0.386
_shelx_estimated_absorpt_t_max 0.828
_shelxl_version_number 20.13

loop_
_space_group_symop_operation_xyz
'x, y, z'
'-x, y+1/2, -z+1/2'
'-x, -y, -z'
'x, -y-1/2, z-1/2'

loop_
_atom_site_type_symbol
_atom_site_label
_atom_site_fract_x
_atom_site_fract_y
_atom_site_fract_z
_atom_site_U_iso_or_equiv
_atom_site_adp_type
_atom_site_calc_flag
_atom_site_occupancy
Cs Cs1 0.06440(3) 0.85798(3) 0.23256(5) 0.02218(14) Uani d 1
O O1 0.0497(4) 0.5887(3) 0.3081(6) 0.0241(9) Uani d 1
N N1 0.2198(4) 0.6326(4) 0.1428(7) 0.0192(9) Uani d 1
C C1 0.1653(5) 0.5722(4) 0.2764(8) 0.0209(11) Uani d 1
C C2 0.2367(6) 0.4947(5) 0.3828(9) 0.0260(13) Uani d 1
H H2 0.1985 0.4523 0.4761 0.031 Uiso calc 1
C C3 0.3610(6) 0.4803(5) 0.3523(9) 0.0278(13) Uani d 1
H H3 0.4087 0.4277 0.4229 0.033 Uiso calc 1
C C4 0.4159(6) 0.5438(5) 0.2165(9) 0.0274(13) Uani d 1
H H4 0.5018 0.5362 0.1938 0.033 Uiso calc 1
C C5 0.3424(6) 0.6186(5) 0.1151(9) 0.0252(13) Uani d 1
C C6 0.3959(6) 0.6902(6) -0.0319(10) 0.0338(15) Uani d 1
H H6A 0.3687 0.6630 -0.1556 0.051 Uiso calc 1
H H6B 0.4869 0.6880 -0.0195 0.051 Uiso calc 1
H H6C 0.3672 0.7663 -0.0166 0.051 Uiso calc 1
C C7 -0.2282(6) 0.6579(6) 0.1116(11) 0.0371(16) Uani d 1
H H7A -0.2856 0.6899 0.0169 0.056 Uiso calc 1
H H7B -0.2357 0.6976 0.2297 0.056 Uiso calc 1
H H7C -0.2486 0.5798 0.1295 0.056 Uiso calc 1
O O2 -0.1060(4) 0.6670(5) 0.0528(7) 0.0398(12) Uani d 1
H H2A -0.080(9) 0.632(7) 0.147(8) 0.07(3) Uiso d 1

loop_
_atom_site_aniso_label
_atom_site_aniso_U_11
_atom_site_aniso_U_22
_atom_site_aniso_U_33
_atom_site_aniso_U_12
_atom_site_aniso_U_13
_atom_site_aniso_U_23
Cs1 0.0273(2) 0.0212(2) 0.0182(2) 0.00323(16) 0.00207(12) 0.00059(15)
O1 0.021(2) 0.027(2) 0.025(2) -0.0002(17) 0.0048(16) 0.0017(18)
N1 0.023(2) 0.016(2) 0.019(2) 0.0015(18) 0.0023(18) 0.0035(18)
C1 0.026(3) 0.015(2) 0.022(3) 0.003(2) 0.004(2) -0.002(2)
C2 0.032(3) 0.027(3) 0.020(3) -0.001(2) 0.000(2) 0.002(2)
C3 0.032(3) 0.021(3) 0.030(3) 0.005(2) -0.007(3) 0.003(2)
C4 0.021(3) 0.028(3) 0.033(4) 0.006(2) 0.001(2) 0.001(3)
C5 0.029(3) 0.028(3) 0.019(3) -0.004(2) 0.001(2) -0.001(2)
C6 0.028(3) 0.036(3) 0.038(4) 0.003(3) 0.010(3) 0.009(3)
C7 0.024(3) 0.045(4) 0.043(4) -0.001(3) 0.002(3) 0.002(3)
O2 0.030(3) 0.065(3) 0.025(3) -0.006(2) 0.002(2) 0.008(2)

loop_
_atom_type_symbol
_atom_type_description
_atom_type_scat_dispersion_real
_atom_type_scat_dispersion_imag
_atom_type_scat_source
C C 0.0033 0.0016 'International Tables Vol C Tables 4.2.6.8 and 6.1.1.4'
H H 0.0000 0.0000 'International Tables Vol C Tables 4.2.6.8 and 6.1.1.4'
N N 0.0061 0.0033 'International Tables Vol C Tables 4.2.6.8 and 6.1.1.4'
O O 0.0106 0.0060 'International Tables Vol C Tables 4.2.6.8 and 6.1.1.4'
Cs Cs -0.3680 2.1192 'International Tables Vol C Tables 4.2.6.8 and 6.1.1.4'

loop_
_geom_angle_atom_site_label_1
_geom_angle_atom_site_label_2
_geom_angle_atom_site_label_3
_geom_angle_site_symmetry_1
_geom_angle_site_symmetry_3
_geom_angle
O1 Cs1 O1 2 4_575 73.33(12)
O1 Cs1 O1 . 2 153.24(3)
O1 Cs1 O1 . 4_575 111.34(11)
O1 Cs1 N1 . . 40.60(10)
O1 Cs1 N1 2 . 161.24(11)
O1 Cs1 N1 4_575 . 89.21(11)
O1 Cs1 N1 2 4_576 103.79(11)
O1 Cs1 N1 4_575 4_576 149.60(11)
O1 Cs1 N1 . 4_576 85.10(10)
O1 Cs1 C1 . . 20.73(11)
O1 Cs1 C1 2 2 20.53(11)
O1 Cs1 C1 4_575 2 79.91(12)
O1 Cs1 C1 . 2 132.72(11)
O1 Cs1 C1 2 4_575 80.42(12)
O1 Cs1 C1 4_575 4_575 20.64(11)
O1 Cs1 C1 . 4_575 113.54(11)
O1 Cs1 C1 2 . 173.71(11)
O1 Cs1 C1 4_575 . 106.57(12)
O1 Cs1 C2 2 4_575 72.64(12)
O1 Cs1 C2 4_575 4_575 39.81(12)
O1 Cs1 C2 . 4_575 128.57(12)
O1 Cs1 C2 2 2 39.34(12)
O1 Cs1 C2 4_575 2 71.31(12)
O1 Cs1 C2 . 2 115.43(12)
O1 Cs1 O2 . . 47.29(12)
O1 Cs1 O2 2 4_576 84.84(13)
O1 Cs1 O2 4_575 4_576 139.39(12)
O1 Cs1 O2 2 . 113.65(12)
O1 Cs1 O2 4_575 . 75.49(12)
O1 Cs1 O2 . 4_576 75.01(13)
O1 Cs1 H2A . . 33.0(7)
O1 Cs1 H2A 2 . 125.1(13)
O1 Cs1 H2A 4_575 . 89.1(8)
N1 Cs1 N1 . 4_576 87.71(12)
N1 Cs1 C1 . . 21.89(12)
N1 Cs1 C1 . 2 163.05(13)
N1 Cs1 C1 4_576 2 108.23(12)
N1 Cs1 C1 . 4_575 80.84(12)
N1 Cs1 C1 4_576 4_575 129.65(12)
N1 Cs1 C1 4_576 . 79.54(12)
N1 Cs1 C2 . 4_575 89.63(13)
N1 Cs1 C2 4_576 4_575 109.90(12)
N1 Cs1 C2 . 2 141.01(12)
N1 Cs1 C2 4_576 2 125.89(12)
N1 Cs1 O2 . . 66.86(12)
N1 Cs1 O2 . 4_576 113.44(13)
N1 Cs1 O2 4_576 4_576 68.20(12)
N1 Cs1 O2 4_576 . 129.95(12)
N1 Cs1 H2A . . 59.7(16)
N1 Cs1 H2A 4_576 . 115.0(4)
C1 Cs1 C1 2 4_575 92.73(13)
C1 Cs1 C1 . 2 153.38(9)
C1 Cs1 C1 . 4_575 101.68(14)
C1 Cs1 C2 2 4_575 90.22(13)
C1 Cs1 C2 4_575 4_575 22.55(13)
C1 Cs1 C2 . 4_575 111.49(13)
C1 Cs1 C2 2 2 22.34(13)
C1 Cs1 C2 4_575 2 89.19(13)
C1 Cs1 C2 . 2 134.45(13)
C1 Cs1 O2 . . 60.66(13)
C1 Cs1 O2 2 4_576 69.21(14)
C1 Cs1 O2 2 . 97.61(13)
C1 Cs1 O2 4_575 4_576 159.20(14)
C1 Cs1 O2 4_575 . 89.58(13)
C1 Cs1 O2 . 4_576 91.57(14)
C1 Cs1 H2A . . 48.8(12)
C1 Cs1 H2A 2 . 106.7(15)
C1 Cs1 H2A 4_575 . 100.9(12)
C2 Cs1 C2 4_575 2 95.34(13)
C2 Cs1 O2 4_575 4_576 156.42(15)
C2 Cs1 O2 4_575 . 112.12(13)
C2 Cs1 O2 2 4_576 70.16(14)
C2 Cs1 O2 2 . 75.53(13)
C2 Cs1 H2A 4_575 . 122.9(13)
C2 Cs1 H2A 2 . 85.8(13)
O2 Cs1 O2 . 4_576 82.96(13)
O2 Cs1 H2A . . 15.1(3)
O2 Cs1 H2A 4_576 . 75.8(16)
Cs1 O1 Cs1 2_545 4_576 106.67(12)
Cs1 O1 Cs1 . 2_545 154.85(14)
Cs1 O1 Cs1 . 4_576 87.42(10)
Cs1 O1 C1 . . 94.0(3)
Cs1 O1 C1 2_545 . 103.2(3)
Cs1 O1 C1 4_576 . 101.2(3)
Cs1 N1 Cs1 . 4_575 84.45(10)
Cs1 N1 C1 . . 94.1(3)
Cs1 N1 C1 4_575 . 115.2(4)
Cs1 N1 C5 . . 130.0(3)
Cs1 N1 C5 4_575 . 109.4(3)
C1 N1 C5 . . 119.2(5)
Cs1 C1 Cs1 2_545 4_576 87.27(13)
Cs1 C1 Cs1 . 2_545 118.94(15)
Cs1 C1 Cs1 . 4_576 75.78(11)
Cs1 C1 O1 . . 65.2(3)
Cs1 C1 O1 2_545 . 56.3(3)
Cs1 C1 O1 4_576 . 58.2(3)
Cs1 C1 N1 . . 64.1(3)
Cs1 C1 N1 2_545 . 134.1(4)
Cs1 C1 N1 4_576 . 132.2(3)
Cs1 C1 C2 . . 146.2(4)
Cs1 C1 C2 2_545 . 83.6(3)
Cs1 C1 C2 4_576 . 80.9(4)
O1 C1 N1 . . 119.3(5)
O1 C1 C2 . . 120.9(5)
N1 C1 C2 . . 119.8(5)
Cs1 C2 Cs1 4_576 2_545 84.66(13)
Cs1 C2 C1 4_576 . 76.5(3)
Cs1 C2 C1 2_545 . 74.0(3)
Cs1 C2 H2 4_576 . 62.1
Cs1 C2 H2 2_545 . 61.0
Cs1 C2 C3 4_576 . 134.2(4)
Cs1 C2 C3 2_545 . 139.1(4)
C1 C2 H2 . . 119.7
C1 C2 C3 . . 120.6(6)
H2 C2 C3 . . 119.7
C2 C3 H3 . . 120.5
C2 C3 C4 . . 119.0(6)
H3 C3 C4 . . 120.5
C3 C4 H4 . . 120.7
C3 C4 C5 . . 118.5(6)
H4 C4 C5 . . 120.7
N1 C5 C4 . . 122.9(5)
N1 C5 C6 . . 115.9(5)
C4 C5 C6 . . 121.2(6)
C5 C6 H6A . . 109.5
C5 C6 H6B . . 109.5
C5 C6 H6C . . 109.5
H6A C6 H6B . . 109.5
H6A C6 H6C . . 109.5
H6B C6 H6C . . 109.5
H7A C7 H7B . . 109.5
H7A C7 H7C . . 109.5
H7A C7 O2 . . 109.5
H7B C7 H7C . . 109.5
H7B C7 O2 . . 109.5
H7C C7 O2 . . 109.5
Cs1 O2 Cs1 . 4_575 91.33(13)
Cs1 O2 C7 . . 117.8(4)
Cs1 O2 C7 4_575 . 146.1(4)
Cs1 O2 H2A . . 83(7)
Cs1 O2 H2A 4_575 . 111(7)
C7 O2 H2A . . 90(7)

loop_
_geom_bond_atom_site_label_1
_geom_bond_atom_site_label_2
_geom_bond_site_symmetry_2
_geom_bond_distance
_geom_bond_publ_flag
Cs1 O1 . 3.310(4) y
Cs1 O1 2 3.060(4) y
Cs1 O1 4_575 3.110(4) y
Cs1 N1 . 3.278(4) y
Cs1 N1 4_576 3.326(5) y
Cs1 C1 . 3.636(5) ?
Cs1 C1 2 3.582(6) ?
Cs1 C1 4_575 3.591(6) ?
Cs1 C2 4_575 3.647(6) ?
Cs1 C2 2 3.703(6) ?
Cs1 O2 . 3.190(5) y
Cs1 O2 4_576 3.013(5) y
Cs1 H2A . 3.20(10) ?
O1 Cs1 2_545 3.060(4) ?
O1 Cs1 4_576 3.110(4) ?
O1 C1 . 1.290(7) ?
N1 Cs1 4_575 3.326(5) ?
N1 C1 . 1.359(7) ?
N1 C5 . 1.353(7) ?
C1 Cs1 2_545 3.582(6) ?
C1 Cs1 4_576 3.591(6) ?
C1 C2 . 1.416(8) ?
C2 Cs1 4_576 3.647(6) ?
C2 Cs1 2_545 3.703(6) ?
C2 H2 . 0.950 ?
C2 C3 . 1.375(9) ?
C3 H3 . 0.950 ?
C3 C4 . 1.392(9) ?
C4 H4 . 0.950 ?
C4 C5 . 1.389(8) ?
C5 C6 . 1.498(9) ?
C6 H6A . 0.980 ?
C6 H6B . 0.980 ?
C6 H6C . 0.980 ?
C7 H7A . 0.980 ?
C7 H7B . 0.980 ?
C7 H7C . 0.980 ?
C7 O2 . 1.402(8) ?
O2 Cs1 4_575 3.013(5) ?
O2 H2A . 0.838(10) ?

loop_
_geom_hbond_atom_site_label_D
_geom_hbond_atom_site_label_H
_geom_hbond_atom_site_label_A
_geom_hbond_distance_DH
_geom_hbond_distance_HA
_geom_hbond_distance_DA
_geom_hbond_angle_DHA
_geom_hbond_publ_flag
O2 H2A O1 0.838(10) 1.85(5) 2.609(6) 150(9) y
